data_4113475
loop_
_publ_author_name
'Karel M. J. Brands'
'Joseph F. Payack'
'Jonathan D. Rosen'
'Todd D. Nelson'
'Alexander Candelario'
'Mark A. Huffman'
'Matthew M. Zhao'
'Jing Li'
'Bridgette Craig'
'Zhiguo J. Song'
'David M. Tschaen'
'Karl Hansen'
'Paul N. Devine'
'Philip J. Pye'
'Kai Rossen'
'Peter G. Dormer'
'Robert A. Reamer'
'Christopher J. Welch'
'David J. Mathre'
'Nancy N. Tsou'
'James M. McNamara'
'Paul J. Reider'

_publ_section_title
;
 Efficient Synthesis of NK1 Receptor Antagonist Aprepitant Using a
 Crystallization-Induced Diastereoselective Transformation
;
_journal_name_full 'Journal of the American Chemical Society'
_journal_page_first 2129
_journal_page_last 2135
_journal_paper_doi 10.1021/ja027458g
_journal_volume 125
_journal_year 2003
_chemical_formula_moiety 'C21 H19 F6 N1 O3'
_chemical_formula_sum 'C21 H19 F6 N O3'
_chemical_formula_weight 447.381
_space_group_IT_number 19
_symmetry_cell_setting orthorhombic
_symmetry_space_group_name_Hall 'P 2ac 2ab'
_symmetry_space_group_name_H-M 'P 21 21 21'
_audit_creation_date 2002-07-02
_audit_creation_method 'cif4actac using braj099a.cif'
_cell_angle_alpha 90
_cell_angle_beta 90
_cell_angle_gamma 90
_cell_formula_units_Z 4
_cell_length_a 12.644(2)
_cell_length_b 17.879(2)
_cell_length_c 9.382(1)
_cell_measurement_reflns_used 25
_cell_measurement_temperature 294
_cell_measurement_theta_max 39.96
_cell_measurement_theta_min 38.08
_cell_volume 2120.9(5)
_computing_cell_refinement 'Molecular Structure Corp. AFC5 software'
_computing_data_collection 'Molecular Structure Corp. AFC5 software'
_computing_data_reduction 'locally developed software'
_computing_molecular_graphics 'ORTEP (Johnson, 1965) & PLUTO (Motherwell and Clegg)'
_computing_publication_material 'locally developed software'
_computing_structure_refinement 'SHELXL-93 (Sheldrick, 1993)'
_computing_structure_solution 'SHELXS-86 (Sheldrick, 1990)'
_diffrn_measurement_device 'Rigaku AFC5 diffractometer'
_diffrn_measurement_method 'theta/2theta scans'
_diffrn_radiation_type 'Cu K\a'
_diffrn_radiation_wavelength 1.541838
_diffrn_reflns_av_R_equivalents 0.
_diffrn_reflns_limit_h_max 15
_diffrn_reflns_limit_h_min 0
_diffrn_reflns_limit_k_max 22
_diffrn_reflns_limit_k_min 0
_diffrn_reflns_limit_l_max 11
_diffrn_reflns_limit_l_min 0
_diffrn_reflns_number 2051
_diffrn_reflns_theta_max 72.57
_diffrn_standards_decay_% -2.5(9)
_diffrn_standards_interval_count 400
_diffrn_standards_number 3
_exptl_absorpt_coefficient_mu 1.10
_exptl_absorpt_correction_T_max 0.999
_exptl_absorpt_correction_T_min 0.653
_exptl_absorpt_correction_type empirical
_exptl_crystal_colour colorless
_exptl_crystal_density_diffrn 1.401
_exptl_crystal_density_method none
_exptl_crystal_description 'irregular block'
_exptl_crystal_F_000 920
_exptl_crystal_size_max 0.35
_exptl_crystal_size_mid 0.3
_exptl_crystal_size_min 0.2
_refine_diff_density_max 0.52
_refine_diff_density_min -0.70
_refine_ls_abs_structure_details 'Flack H D (1983), Acta Cryst. A39, 876-881'
_refine_ls_extinction_method none
_refine_ls_goodness_of_fit_gt 1.078
_refine_ls_hydrogen_treatment constr
_refine_ls_number_parameters 276
_refine_ls_number_reflns 2047
_refine_ls_restrained_S_all 1.078
_refine_ls_R_factor_gt 0.128
_refine_ls_shift/su_max -0.003
_refine_ls_structure_factor_coef Fsqd
_refine_ls_weighting_details 'w=1/[\s^2^(Fo^2^)+( 0.2417P)^2^+3.2209P] where P=(Fo^2^+2Fc^2^)/3'
_refine_ls_weighting_scheme calc
_refine_ls_wR_factor_gt 0.315
_reflns_number_gt 1524
_reflns_number_total 2051
_reflns_threshold_expression >2sigma(I)
_cod_data_source_file ja027458g-2_s2.cif
_cod_data_source_block compound_braj099a
_cod_depositor_comments
;
The following automatic conversions were performed:

'_refine_ls_weighting_scheme' value 'calc w=1/[\s^2^(Fo^2^)+(
0.2417P)^2^+3.2209P] where P=(Fo^2^+2Fc^2^)/3' was changed to 'calc'.
New tag '_refine_ls_weighting_details' was created. The value of the
new tag was set to 'w=1/[\s^2^(Fo^2^)+( 0.2417P)^2^+3.2209P] where
P=(Fo^2^+2Fc^2^)/3'.

Automatic conversion script
Id: cif_fix_values 3143 2015-03-26 13:38:13Z robertas 
;
_cod_original_cell_volume 2121.0(7)
_cod_original_formula_sum 'C21 H19 F6 N1 O3'
_cod_database_code 4113475

loop_
_symmetry_equiv_pos_site_id
_symmetry_equiv_pos_as_xyz
1 'x, y, z'
2 '-x+ 1/2, -y, z+ 1/2'
3 'x+ 1/2, -y+ 1/2, -z'
4 '-x, y+ 1/2, -z+ 1/2'

loop_
_atom_site_aniso_label
_atom_site_aniso_U_11
_atom_site_aniso_U_22
_atom_site_aniso_U_33
_atom_site_aniso_U_23
_atom_site_aniso_U_13
_atom_site_aniso_U_12
C16 0.080(6) 0.059(5) 0.079(7) 0.013(5) 0.010(6) -0.013(5)
C20 0.072(7) 0.101(9) 0.190(18) -0.046(12) 0.010(11) -0.011(7)
O1 0.075(4) 0.081(4) 0.055(4) 0.015(3) -0.002(3) -0.004(4)
O7 0.066(4) 0.060(3) 0.061(3) 0.008(3) -0.006(3) -0.010(3)
O31 0.077(5) 0.091(5) 0.094(5) -0.010(5) 0.020(5) -0.016(4)
N4 0.071(5) 0.049(4) 0.069(5) 0.009(4) -0.016(4) 0.000(3)
C2 0.060(5) 0.069(5) 0.061(5) 0.000(5) -0.010(5) -0.006(4)
C3 0.063(5) 0.062(5) 0.070(6) 0.004(5) -0.016(5) -0.005(4)
C5 0.056(5) 0.075(6) 0.074(6) 0.019(6) -0.009(5) -0.011(5)
C6 0.071(6) 0.078(6) 0.075(6) 0.012(6) 0.002(6) 0.007(5)
C8 0.063(5) 0.063(5) 0.066(6) -0.001(5) 0.003(5) -0.002(5)
C9 0.070(6) 0.072(6) 0.108(9) -0.002(7) 0.001(7) 0.008(5)
C10 0.063(5) 0.049(4) 0.058(5) 0.000(4) -0.009(5) -0.003(4)
C11 0.070(5) 0.049(4) 0.051(5) -0.002(4) -0.010(5) -0.003(4)
C12 0.069(5) 0.052(5) 0.058(5) 0.003(4) -0.003(5) 0.003(4)
C13 0.067(6) 0.066(6) 0.094(8) -0.013(6) -0.016(6) -0.001(5)
C14 0.067(6) 0.089(7) 0.072(6) -0.026(6) -0.008(6) 0.001(6)
C15 0.058(5) 0.090(7) 0.064(6) -0.030(5) -0.001(5) 0.008(5)
C24 0.083(7) 0.053(5) 0.087(7) -0.003(5) -0.014(6) 0.007(5)
C25 0.081(7) 0.057(5) 0.072(6) -0.009(5) 0.004(6) -0.009(5)
C26 0.117(11) 0.127(11) 0.084(8) 0.014(9) -0.022(9) -0.047(10)
C27 0.143(15) 0.189(19) 0.116(13) 0.008(14) -0.058(13) -0.071(15)
C28 0.162(18) 0.228(24) 0.072(9) -0.018(13) -0.021(11) -0.049(18)
C29 0.173(17) 0.115(11) 0.071(8) 0.011(8) 0.000(10) -0.030(12)
C30 0.119(11) 0.079(7) 0.095(9) 0.003(7) 0.005(9) -0.026(8)

loop_
_atom_site_label
_atom_site_type_symbol
_atom_site_fract_x
_atom_site_fract_y
_atom_site_fract_z
_atom_site_U_iso_or_equiv
_atom_site_thermal_displace_type
_atom_site_occupancy
_atom_site_calc_flag
_atom_site_refinement_flags
_atom_site_disorder_group
C16 C 1.0951(9) 0.5040(6) -0.1936(13) 0.073(3) Uani 1 d . .
F17 F 1.1037(15) 0.4318(8) -0.2095(17) 0.086(5) Uiso 0.53(3) d P 1
F18 F 1.0480(16) 0.5317(10) -0.3123(18) 0.099(6) Uiso 0.53(3) d P 1
F19 F 1.1921(14) 0.5302(12) -0.2101(20) 0.107(6) Uiso 0.53(3) d P 1
F17A F 1.0609(15) 0.4390(9) -0.2506(19) 0.084(5) Uiso 0.47(3) d P 2
F18A F 1.0960(19) 0.5535(12) -0.2896(21) 0.109(7) Uiso 0.47(3) d P 2
F19A F 1.2017(14) 0.4904(13) -0.1623(22) 0.105(7) Uiso 0.47(3) d P 2
C20 C 1.0857(10) 0.6371(8) 0.2721(20) 0.121(6) Uani 1 d D .
F21 F 1.0256(10) 0.6950(7) 0.3165(14) 0.104(5) Uiso 0.65(2) d PD 1
F22 F 1.1793(10) 0.6613(8) 0.2408(16) 0.116(5) Uiso 0.65(2) d PD 1
F23 F 1.1015(14) 0.5936(9) 0.3930(15) 0.134(6) Uiso 0.65(2) d PD 1
F21A F 1.1044(19) 0.7066(11) 0.2300(35) 0.189(18) Uiso 0.35(2) d PD 2
F22A F 1.1750(16) 0.6112(16) 0.3186(27) 0.160(14) Uiso 0.35(2) d PD 2
F23A F 1.0419(23) 0.6466(13) 0.3933(20) 0.146(13) Uiso 0.35(2) d PD 2
O1 O 0.7026(6) 0.3463(4) 0.2053(7) 0.070(2) Uani 1 d . .
O7 O 0.7464(5) 0.4297(3) 0.0276(7) 0.062(2) Uani 1 d . .
O31 O 0.8699(6) 0.3103(5) -0.0946(10) 0.087(2) Uani 1 d . .
N4 N 0.7245(7) 0.2474(4) -0.0175(10) 0.063(2) Uani 1 d . .
C2 C 0.7767(8) 0.3641(5) 0.0971(11) 0.063(2) Uani 1 d . .
H2 H 0.8452(8) 0.3733(5) 0.1429(11) 0.076 Uiso 1 calc R .
C3 C 0.7922(8) 0.3059(5) -0.0134(11) 0.065(2) Uani 1 d . .
C5 C 0.6320(8) 0.2419(6) 0.0781(12) 0.068(3) Uani 1 d . .
H5A H 0.6466(8) 0.2063(6) 0.1536(12) 0.082 Uiso 1 calc R .
H5B H 0.5712(8) 0.2242(6) 0.0249(12) 0.082 Uiso 1 calc R .
C6 C 0.6079(9) 0.3179(6) 0.1422(13) 0.075(3) Uani 1 d . .
H6A H 0.5832(9) 0.3518(6) 0.0687(13) 0.090 Uiso 1 calc R .
H6B H 0.5530(9) 0.3132(6) 0.2139(13) 0.090 Uiso 1 calc R .
C8 C 0.7698(7) 0.4986(6) 0.1094(12) 0.064(2) Uani 1 d . .
H8 H 0.7584(7) 0.4896(6) 0.2113(12) 0.077 Uiso 1 calc R .
C9 C 0.6946(9) 0.5580(6) 0.0572(16) 0.083(3) Uani 1 d . .
H9A H 0.6231(9) 0.5424(6) 0.0749(16) 0.125 Uiso 1 calc R .
H9B H 0.7046(9) 0.5654(6) -0.0432(16) 0.125 Uiso 1 calc R .
H9C H 0.7082(9) 0.6040(6) 0.1068(16) 0.125 Uiso 1 calc R .
C10 C 0.8841(7) 0.5211(5) 0.0834(10) 0.057(2) Uani 1 d . .
C11 C 0.9389(7) 0.5000(5) -0.0379(10) 0.057(2) Uani 1 d . .
H11 H 0.9068(7) 0.4686(5) -0.1041(10) 0.068 Uiso 1 calc R .
C12 C 1.0388(8) 0.5247(5) -0.0612(10) 0.060(2) Uani 1 d . .
C13 C 1.0892(9) 0.5726(6) 0.0403(13) 0.075(3) Uani 1 d . .
H13 H 1.1575(9) 0.5904(6) 0.0251(13) 0.090 Uiso 1 calc R .
C14 C 1.0340(8) 0.5917(6) 0.1607(12) 0.076(3) Uani 1 d D .
C15 C 0.9332(8) 0.5664(6) 0.1819(12) 0.071(3) Uani 1 d . .
H15 H 0.8971(8) 0.5801(6) 0.2642(12) 0.085 Uiso 1 calc R .
C24 C 0.7447(9) 0.1829(5) -0.1116(13) 0.075(3) Uani 1 d . .
H24A H 0.7279(9) 0.1373(5) -0.0605(13) 0.089 Uiso 1 calc R .
H24B H 0.8194(9) 0.1816(5) -0.1350(13) 0.089 Uiso 1 calc R .
C25 C 0.6830(9) 0.1851(6) -0.2449(12) 0.070(3) Uani 1 d . .
C26 C 0.5988(13) 0.1372(9) -0.2639(16) 0.109(5) Uani 1 d . .
H26 H 0.5801(13) 0.1043(9) -0.1915(16) 0.131 Uiso 1 calc R .
C27 C 0.5412(16) 0.1376(13) -0.3910(22) 0.149(8) Uani 1 d . .
H27 H 0.4862(16) 0.1038(13) -0.4046(22) 0.179 Uiso 1 calc R .
C28 C 0.5662(18) 0.1879(16) -0.4951(18) 0.154(9) Uani 1 d . .
H28 H 0.5274(18) 0.1887(16) -0.5793(18) 0.185 Uiso 1 calc R .
C29 C 0.6472(17) 0.2367(10) -0.4766(16) 0.120(6) Uani 1 d . .
H29 H 0.6627(17) 0.2716(10) -0.5471(16) 0.144 Uiso 1 calc R .
C30 C 0.7051(13) 0.2348(7) -0.3560(16) 0.098(4) Uani 1 d . .
H30 H 0.7617(13) 0.2677(7) -0.3465(16) 0.117 Uiso 1 calc R .

loop_
_geom_angle_atom_site_label_1
_geom_angle_atom_site_label_2
_geom_angle_atom_site_label_3
_geom_angle
F17 C16 F19 105.1(13)
F18A C16 F17A 108.9(15)
F17 C16 F18 107.7(14)
F19 C16 F18 100.5(13)
F18A C16 F19A 105.3(14)
F17A C16 F19A 104.0(13)
F18A C16 C12 115.3(12)
F17 C16 C12 112.5(10)
F19 C16 C12 117.1(12)
F17A C16 C12 113.2(10)
F18 C16 C12 112.8(10)
F19A C16 C12 109.3(13)
F23A C20 F22A 97.3(21)
F23A C20 F21A 102.6(20)
F22A C20 F21A 106.3(18)
F22 C20 F21 109.2(12)
F22 C20 F23 104.0(13)
F21 C20 F23 104.9(13)
F23A C20 C14 120.8(16)
F22 C20 C14 115.4(14)
F22A C20 C14 115.3(17)
F21A C20 C14 112.5(19)
F21 C20 C14 113.0(11)
F23 C20 C14 109.5(11)
C2 O1 C6 109.7(8)
C2 O7 C8 113.7(7)
C3 N4 C24 120.8(9)
C3 N4 C5 122.3(9)
C24 N4 C5 116.7(8)
O7 C2 O1 110.0(8)
O7 C2 C3 107.4(8)
O1 C2 C3 115.5(8)
O31 C3 N4 122.0(10)
O31 C3 C2 119.3(9)
N4 C3 C2 118.7(9)
N4 C5 C6 109.9(8)
O1 C6 C5 108.4(8)
O7 C8 C9 107.0(8)
O7 C8 C10 109.1(8)
C9 C8 C10 111.2(8)
C15 C10 C11 119.1(9)
C15 C10 C8 118.5(9)
C11 C10 C8 122.4(8)
C12 C11 C10 120.7(9)
C11 C12 C13 120.1(10)
C11 C12 C16 120.2(9)
C13 C12 C16 119.6(10)
C14 C13 C12 118.0(10)
C15 C14 C13 120.9(10)
C15 C14 C20 119.5(10)
C13 C14 C20 119.6(9)
C14 C15 C10 121.2(10)
N4 C24 C25 113.3(8)
C26 C25 C30 116.9(12)
C26 C25 C24 120.2(11)
C30 C25 C24 122.8(10)
C25 C26 C27 120.7(15)
C28 C27 C26 119.6(16)
C29 C28 C27 120.5(16)
C30 C29 C28 120.1(16)
C29 C30 C25 122.2(13)

loop_
_geom_bond_atom_site_label_1
_geom_bond_atom_site_label_2
_geom_bond_distance
C16 F18A 1.26(2)
C16 F17 1.30(2)
C16 F19 1.32(2)
C16 F17A 1.35(2)
C16 F18 1.36(2)
C16 F19A 1.40(2)
C16 C12 1.48(2)
C20 F23A 1.28(2)
C20 F22 1.294(15)
C20 F22A 1.30(2)
C20 F21A 1.33(2)
C20 F21 1.35(2)
C20 F23 1.39(2)
C20 C14 1.48(2)
O1 C2 1.418(12)
O1 C6 1.429(13)
O7 C2 1.395(11)
O7 C8 1.481(12)
O31 C3 1.245(13)
N4 C3 1.354(13)
N4 C24 1.473(14)
N4 C5 1.477(14)
C2 C3 1.482(15)
C5 C6 1.52(2)
C8 C9 1.508(15)
C8 C10 1.520(13)
C10 C15 1.376(13)
C10 C11 1.385(13)
C11 C12 1.356(14)
C12 C13 1.432(14)
C13 C14 1.37(2)
C14 C15 1.366(15)
C24 C25 1.47(2)
C25 C26 1.38(2)
C25 C30 1.40(2)
C26 C27 1.40(2)
C27 C28 1.36(3)
C28 C29 1.36(3)
C29 C30 1.35(2)
